data_7033249
loop_
_publ_author_name
'Liu, Bo'
'Ma, Xueji'
'Wu, Feifei'
'Chen, Wanzhi'

_publ_section_title
;
 Simple synthesis of neutral and cationic Cu-NHC complexes.
;
_journal_issue 4
_journal_name_full 'Dalton transactions (Cambridge, England : 2003)'
_journal_page_first 1836
_journal_page_last 1844
_journal_paper_doi 10.1039/c4dt02986k
_journal_volume 44
_journal_year 2015
_chemical_formula_sum 'C38 H50 Cu2 F12 N10 P2'
_chemical_formula_weight 1063.90
_chemical_name_systematic
; 
 ? 
;
_space_group_IT_number 15
_symmetry_cell_setting monoclinic
_symmetry_space_group_name_Hall '-C 2yc'
_symmetry_space_group_name_H-M 'C 1 2/c 1'
_atom_sites_solution_hydrogens geom
_atom_sites_solution_primary direct
_atom_sites_solution_secondary difmap
_audit_creation_method SHELXL-97
_audit_update_record
;
2014-11-24 deposited with the CCDC.
2014-11-27 downloaded from the CCDC.
;
_cell_angle_alpha 90.00
_cell_angle_beta 116.390(7)
_cell_angle_gamma 90.00
_cell_formula_units_Z 4
_cell_length_a 23.3578(14)
_cell_length_b 12.8016(6)
_cell_length_c 17.0511(9)
_cell_measurement_reflns_used 3821
_cell_measurement_temperature 293(2)
_cell_measurement_theta_max 29.2806
_cell_measurement_theta_min 2.8010
_cell_volume 4567.2(5)
_computing_cell_refinement 'Bruker FRAMBO'
_computing_data_collection 'Bruker FRAMBO'
_computing_data_reduction 'Bruker SAINT'
_computing_molecular_graphics 'Bruker SHELXTL'
_computing_publication_material 'Bruker SHELXTL'
_computing_structure_refinement 'SHELXL-97 (Sheldrick, 1997)'
_computing_structure_solution 'SHELXS-97 (Sheldrick, 1990)'
_diffrn_ambient_temperature 293(2)
_diffrn_detector_area_resol_mean 10.3592
_diffrn_measured_fraction_theta_full 0.996
_diffrn_measured_fraction_theta_max 0.996
_diffrn_measurement_device_type 'multiwire proportional'
_diffrn_measurement_method 'phi and omega scans'
_diffrn_radiation_monochromator graphite
_diffrn_radiation_source 'fine-focus sealed tube'
_diffrn_radiation_type MoK\a
_diffrn_radiation_wavelength 0.71073
_diffrn_reflns_av_R_equivalents 0.0299
_diffrn_reflns_av_sigmaI/netI 0.0393
_diffrn_reflns_limit_h_max 27
_diffrn_reflns_limit_h_min -27
_diffrn_reflns_limit_k_max 15
_diffrn_reflns_limit_k_min -12
_diffrn_reflns_limit_l_max 20
_diffrn_reflns_limit_l_min -19
_diffrn_reflns_number 9824
_diffrn_reflns_theta_full 25.01
_diffrn_reflns_theta_max 25.01
_diffrn_reflns_theta_min 2.88
_exptl_absorpt_coefficient_mu 1.091
_exptl_absorpt_correction_T_max 1.00000
_exptl_absorpt_correction_T_min 0.96478
_exptl_absorpt_correction_type multi-scan
_exptl_absorpt_process_details sadabs
_exptl_crystal_colour YELLOW
_exptl_crystal_density_diffrn 1.547
_exptl_crystal_density_method 'not measured'
_exptl_crystal_description BLOCK
_exptl_crystal_F_000 2176
_exptl_crystal_size_max 0.32
_exptl_crystal_size_mid 0.31
_exptl_crystal_size_min 0.26
_refine_diff_density_max 1.380
_refine_diff_density_min -0.781
_refine_diff_density_rms 0.078
_refine_ls_extinction_method none
_refine_ls_goodness_of_fit_ref 0.994
_refine_ls_hydrogen_treatment constr
_refine_ls_matrix_type full
_refine_ls_number_parameters 291
_refine_ls_number_reflns 4020
_refine_ls_number_restraints 23
_refine_ls_restrained_S_all 1.048
_refine_ls_R_factor_all 0.0752
_refine_ls_R_factor_gt 0.0566
_refine_ls_shift/su_max 0.016
_refine_ls_shift/su_mean 0.001
_refine_ls_structure_factor_coef Fsqd
_refine_ls_weighting_details 'calc w=1/[\s^2^(Fo^2^)+(0.0700P)^2^+20.0000P] where P=(Fo^2^+2Fc^2^)/3'
_refine_ls_weighting_scheme calc
_refine_ls_wR_factor_gt 0.1425
_refine_ls_wR_factor_ref 0.1579
_reflns_number_gt 3072
_reflns_number_total 4020
_reflns_threshold_expression >2sigma(I)
_cod_data_source_file c4dt02986k2.cif
_cod_data_source_block complex_2m
_cod_depositor_comments 'Adding full bibliography for 7033248--7033249.cif.'
_cod_original_cell_volume 4567.3(4)
_cod_original_sg_symbol_H-M C2/c
_cod_database_code 7033249

loop_
_symmetry_equiv_pos_as_xyz
'x, y, z'
'-x, y, -z+1/2'
'x+1/2, y+1/2, z'
'-x+1/2, y+1/2, -z+1/2'
'-x, -y, -z'
'x, -y, z-1/2'
'-x+1/2, -y+1/2, -z'
'x+1/2, -y+1/2, z-1/2'

loop_
_atom_site_label
_atom_site_type_symbol
_atom_site_fract_x
_atom_site_fract_y
_atom_site_fract_z
_atom_site_U_iso_or_equiv
_atom_site_adp_type
_atom_site_occupancy
_atom_site_symmetry_multiplicity
_atom_site_calc_flag
_atom_site_refinement_flags
Cu1 Cu 0.445847(19) 0.58814(3) 0.76560(3) 0.04310(13) Uani 1 1 d .
C1 C 0.40275(15) 0.7128(3) 0.7084(2) 0.0414(9) Uani 1 1 d .
C2 C 0.46308(15) 0.4600(3) 0.8275(2) 0.0448(9) Uani 1 1 d .
C3 C 0.34614(18) 0.8619(3) 0.6675(3) 0.0570(11) Uani 1 1 d .
H3 H 0.3277 0.9248 0.6716 0.068 Uiso 1 1 calc R
C4 C 0.34168(18) 0.8178(3) 0.5949(3) 0.0543(11) Uani 1 1 d .
H4 H 0.3192 0.8432 0.5382 0.065 Uiso 1 1 calc R
C5 C 0.38116(16) 0.6492(3) 0.5630(2) 0.0435(9) Uani 1 1 d .
C6 C 0.33583(18) 0.6435(3) 0.4768(2) 0.0559(11) Uani 1 1 d .
H6 H 0.3030 0.6922 0.4532 0.067 Uiso 1 1 calc R
C7 C 0.3410(2) 0.5636(4) 0.4274(3) 0.0665(13) Uani 1 1 d .
H7 H 0.3107 0.5563 0.3694 0.080 Uiso 1 1 calc R
C8 C 0.39027(19) 0.4942(3) 0.4624(2) 0.0611(12) Uani 1 1 d .
H8 H 0.3945 0.4399 0.4291 0.073 Uiso 1 1 calc R
C9 C 0.43379(17) 0.5073(3) 0.5495(2) 0.0479(10) Uani 1 1 d .
C10 C 0.4950(2) 0.3429(4) 0.5616(3) 0.0722(14) Uani 1 1 d .
H10 H 0.4679 0.3124 0.5084 0.087 Uiso 1 1 calc R
C11 C 0.5484(2) 0.3028(3) 0.6214(3) 0.0704(13) Uani 1 1 d .
H11 H 0.5660 0.2385 0.6187 0.085 Uiso 1 1 calc R
C12 C 0.3976(2) 0.8161(4) 0.8276(3) 0.0704(12) Uani 1 1 d U
H12A H 0.3918 0.7519 0.8534 0.084 Uiso 1 1 calc R
H12B H 0.3682 0.8677 0.8303 0.084 Uiso 1 1 calc R
C13 C 0.4676(4) 0.8557(6) 0.8810(4) 0.130(2) Uani 1 1 d DU
H13A H 0.4778 0.8584 0.9426 0.156 Uiso 1 1 calc R
H13B H 0.4969 0.8074 0.8738 0.156 Uiso 1 1 calc R
C14 C 0.4753(4) 0.9625(7) 0.8502(5) 0.187(3) Uani 1 1 d DU
H14A H 0.4707 0.9536 0.7912 0.224 Uiso 1 1 calc R
H14B H 0.4386 1.0029 0.8450 0.224 Uiso 1 1 calc R
C15 C 0.5311(5) 1.0295(10) 0.8957(7) 0.241(5) Uani 1 1 d DU
H15A H 0.5201 1.1004 0.8765 0.362 Uiso 1 1 calc R
H15B H 0.5651 1.0066 0.8827 0.362 Uiso 1 1 calc R
H15C H 0.5447 1.0255 0.9577 0.362 Uiso 1 1 calc R
C16 C 0.3692(2) 0.3566(4) 0.7285(3) 0.0719(14) Uani 1 1 d .
H16A H 0.3552 0.4222 0.6974 0.086 Uiso 1 1 calc R
H16B H 0.3351 0.3301 0.7407 0.086 Uiso 1 1 calc R
C17 C 0.3834(3) 0.2779(6) 0.6714(4) 0.114(2) Uani 1 1 d .
H17A H 0.4193 0.3031 0.6627 0.136 Uiso 1 1 calc R
H17B H 0.3957 0.2118 0.7023 0.136 Uiso 1 1 calc R
C18 C 0.3294(4) 0.2604(8) 0.5863(5) 0.169(4) Uani 1 1 d .
H18A H 0.3193 0.3248 0.5529 0.203 Uiso 1 1 calc R
H18B H 0.2923 0.2405 0.5945 0.203 Uiso 1 1 calc R
C19 C 0.3436(5) 0.1746(10) 0.5347(6) 0.246(6) Uani 1 1 d .
H19A H 0.3846 0.1872 0.5361 0.369 Uiso 1 1 calc R
H19B H 0.3112 0.1751 0.4751 0.369 Uiso 1 1 calc R
H19C H 0.3439 0.1078 0.5605 0.369 Uiso 1 1 calc R
F1 F 0.19961(18) 0.5874(3) 0.7580(2) 0.1355(14) Uani 1 1 d .
F2 F 0.25304(14) 0.6164(3) 0.62003(19) 0.1056(11) Uani 1 1 d .
F3 F 0.23238(17) 0.7241(3) 0.7048(3) 0.1197(13) Uani 1 1 d .
F4 F 0.22236(18) 0.4815(3) 0.6783(3) 0.1379(16) Uani 1 1 d .
F5 F 0.29774(15) 0.5895(3) 0.7627(2) 0.1096(12) Uani 1 1 d .
F6 F 0.15735(14) 0.6165(4) 0.6159(3) 0.1360(16) Uani 1 1 d .
N1 N 0.38326(13) 0.7972(2) 0.73604(18) 0.0455(7) Uani 1 1 d .
N2 N 0.37709(12) 0.7262(2) 0.61959(17) 0.0414(7) Uani 1 1 d .
N3 N 0.42944(14) 0.5835(2) 0.59945(18) 0.0447(8) Uani 1 1 d .
N4 N 0.48640(14) 0.4391(2) 0.5922(2) 0.0519(8) Uani 1 1 d .
N5 N 0.42668(14) 0.3740(3) 0.8112(2) 0.0550(9) Uani 1 1 d .
P1 P 0.22724(5) 0.60142(9) 0.68995(8) 0.0621(3) Uani 1 1 d .

loop_
_atom_site_aniso_label
_atom_site_aniso_U_11
_atom_site_aniso_U_22
_atom_site_aniso_U_33
_atom_site_aniso_U_23
_atom_site_aniso_U_13
_atom_site_aniso_U_12
Cu1 0.0493(2) 0.0368(2) 0.0408(2) 0.00659(18) 0.01794(17) 0.00409(18)
C1 0.0433(16) 0.0422(19) 0.0381(16) 0.0006(15) 0.0174(13) -0.0016(15)
C2 0.0430(16) 0.0434(19) 0.0503(18) 0.0034(16) 0.0228(14) 0.0021(15)
C3 0.059(2) 0.050(2) 0.062(2) 0.0079(19) 0.0271(17) 0.0157(18)
C4 0.056(2) 0.049(2) 0.050(2) 0.0142(18) 0.0164(17) 0.0120(18)
C5 0.0444(16) 0.048(2) 0.0357(16) 0.0016(16) 0.0152(13) -0.0042(16)
C6 0.052(2) 0.064(3) 0.0421(18) 0.0018(19) 0.0118(16) 0.0008(19)
C7 0.066(2) 0.080(3) 0.039(2) -0.008(2) 0.0098(18) -0.003(2)
C8 0.072(2) 0.062(3) 0.0465(19) -0.0181(19) 0.0238(18) -0.014(2)
C9 0.0499(18) 0.047(2) 0.0450(18) -0.0101(16) 0.0198(15) -0.0055(16)
C10 0.068(2) 0.060(3) 0.081(3) -0.035(2) 0.026(2) -0.005(2)
C11 0.078(3) 0.046(2) 0.087(3) -0.018(2) 0.037(2) 0.005(2)
C12 0.110(2) 0.065(3) 0.0545(19) -0.0017(19) 0.0522(18) 0.013(2)
C13 0.162(4) 0.149(4) 0.061(3) -0.035(3) 0.034(3) -0.022(4)
C14 0.207(5) 0.240(6) 0.107(4) -0.019(5) 0.063(4) -0.089(5)
C15 0.244(9) 0.282(11) 0.202(8) -0.073(8) 0.104(7) -0.094(8)
C16 0.061(2) 0.066(3) 0.083(3) -0.001(2) 0.027(2) -0.013(2)
C17 0.089(3) 0.143(6) 0.104(4) -0.037(4) 0.038(3) -0.036(4)
C18 0.140(6) 0.232(10) 0.126(5) -0.068(6) 0.051(5) -0.054(6)
C19 0.207(9) 0.319(13) 0.215(8) -0.177(9) 0.096(7) -0.053(10)
F1 0.152(2) 0.160(4) 0.144(2) 0.033(2) 0.1102(19) -0.001(2)
F2 0.0921(17) 0.152(3) 0.0820(17) 0.0192(19) 0.0473(14) 0.000(2)
F3 0.149(3) 0.0658(19) 0.153(3) 0.0113(19) 0.074(2) 0.0097(19)
F4 0.133(3) 0.0602(19) 0.224(4) -0.002(2) 0.083(3) -0.0129(18)
F5 0.0744(17) 0.130(3) 0.095(2) 0.0515(19) 0.0113(15) -0.0007(17)
F6 0.0568(16) 0.177(4) 0.145(3) 0.053(3) 0.0182(18) 0.007(2)
N1 0.0535(15) 0.0417(16) 0.0443(14) 0.0025(13) 0.0246(12) 0.0061(13)
N2 0.0422(13) 0.0415(16) 0.0380(13) 0.0046(12) 0.0157(11) 0.0050(12)
N3 0.0482(15) 0.0452(17) 0.0367(14) -0.0075(13) 0.0153(12) -0.0016(13)
N4 0.0535(16) 0.0459(17) 0.0547(17) -0.0188(14) 0.0226(13) -0.0059(14)
N5 0.0516(16) 0.0454(17) 0.0674(19) 0.0078(16) 0.0258(14) -0.0025(15)
P1 0.0526(5) 0.0593(7) 0.0744(7) 0.0234(5) 0.0282(5) 0.0053(5)

loop_
_atom_type_symbol
_atom_type_description
_atom_type_scat_dispersion_real
_atom_type_scat_dispersion_imag
_atom_type_scat_source
C C 0.0033 0.0016 'International Tables Vol C Tables 4.2.6.8 and 6.1.1.4'
H H 0.0000 0.0000 'International Tables Vol C Tables 4.2.6.8 and 6.1.1.4'
N N 0.0061 0.0033 'International Tables Vol C Tables 4.2.6.8 and 6.1.1.4'
Cu Cu 0.3201 1.2651 'International Tables Vol C Tables 4.2.6.8 and 6.1.1.4'
P P 0.1023 0.0942 'International Tables Vol C Tables 4.2.6.8 and 6.1.1.4'
F F 0.0171 0.0103 'International Tables Vol C Tables 4.2.6.8 and 6.1.1.4'

loop_
_geom_angle_atom_site_label_1
_geom_angle_atom_site_label_2
_geom_angle_atom_site_label_3
_geom_angle
_geom_angle_site_symmetry_1
_geom_angle_site_symmetry_3
C2 Cu1 C1 160.46(16) . .
C2 Cu1 Cu1 96.85(11) . 2_656
C1 Cu1 Cu1 102.62(11) . 2_656
N1 C1 N2 103.8(3) . .
N1 C1 Cu1 132.9(3) . .
N2 C1 Cu1 122.8(3) . .
N5 C2 N4 103.3(3) . 2_656
N5 C2 Cu1 129.6(2) . .
N4 C2 Cu1 126.7(3) 2_656 .
C4 C3 N1 107.1(4) . .
C3 C4 N2 106.8(3) . .
N3 C5 C6 123.9(4) . .
N3 C5 N2 115.2(3) . .
C6 C5 N2 120.8(3) . .
C7 C6 C5 117.4(4) . .
C8 C7 C6 120.5(4) . .
C7 C8 C9 117.6(4) . .
N3 C9 C8 123.2(4) . .
N3 C9 N4 114.7(3) . .
C8 C9 N4 122.1(4) . .
C11 C10 N4 107.5(4) . .
C10 C11 N5 107.0(4) . 2_656
N1 C12 C13 111.1(4) . .
C14 C13 C12 110.4(5) . .
C15 C14 C13 124.4(8) . .
N5 C16 C17 110.2(4) . .
C18 C17 C16 113.4(6) . .
C17 C18 C19 111.7(8) . .
C1 N1 C3 111.8(3) . .
C1 N1 C12 123.8(3) . .
C3 N1 C12 124.3(3) . .
C1 N2 C4 110.5(3) . .
C1 N2 C5 122.6(3) . .
C4 N2 C5 126.5(3) . .
C5 N3 C9 117.3(3) . .
C2 N4 C10 110.1(3) 2_656 .
C2 N4 C9 123.7(3) 2_656 .
C10 N4 C9 126.2(3) . .
C2 N5 C11 112.1(3) . 2_656
C2 N5 C16 123.2(3) . .
C11 N5 C16 124.6(4) 2_656 .
F4 P1 F5 89.8(2) . .
F4 P1 F1 87.1(3) . .
F5 P1 F1 92.1(2) . .
F4 P1 F2 93.2(2) . .
F5 P1 F2 89.44(19) . .
F1 P1 F2 178.46(19) . .
F4 P1 F6 91.6(2) . .
F5 P1 F6 178.1(2) . .
F1 P1 F6 89.2(2) . .
F2 P1 F6 89.2(2) . .
F4 P1 F3 178.2(3) . .
F5 P1 F3 89.49(19) . .
F1 P1 F3 91.3(2) . .
F2 P1 F3 88.4(2) . .
F6 P1 F3 89.1(2) . .

loop_
_geom_bond_atom_site_label_1
_geom_bond_atom_site_label_2
_geom_bond_distance
_geom_bond_site_symmetry_2
Cu1 C2 1.894(4) .
Cu1 C1 1.907(3) .
Cu1 Cu1 2.8071(9) 2_656
C1 N1 1.336(5) .
C1 N2 1.370(4) .
C2 N5 1.343(5) .
C2 N4 1.379(4) 2_656
C3 C4 1.322(6) .
C3 N1 1.380(5) .
C4 N2 1.388(5) .
C5 N3 1.321(4) .
C5 C6 1.380(5) .
C5 N2 1.412(5) .
C6 C7 1.364(6) .
C7 C8 1.363(6) .
C8 C9 1.387(5) .
C9 N3 1.328(5) .
C9 N4 1.417(5) .
C10 C11 1.315(6) .
C10 N4 1.387(5) .
C11 N5 1.376(5) 2_656
C12 N1 1.463(5) .
C12 C13 1.559(8) .
C13 C14 1.503(10) .
C14 C15 1.463(8) .
C16 N5 1.469(5) .
C16 C17 1.536(8) .
C17 C18 1.456(8) .
C18 C19 1.534(13) .
F1 P1 1.569(4) .
F2 P1 1.569(3) .
F3 P1 1.587(3) .
F4 P1 1.546(4) .
F5 P1 1.568(3) .
F6 P1 1.570(3) .
N4 C2 1.379(4) 2_656
N5 C11 1.376(5) 2_656

loop_
_geom_torsion_atom_site_label_1
_geom_torsion_atom_site_label_2
_geom_torsion_atom_site_label_3
_geom_torsion_atom_site_label_4
_geom_torsion
_geom_torsion_site_symmetry_1
_geom_torsion_site_symmetry_4
C2 Cu1 C1 N1 61.5(6) . .
Cu1 Cu1 C1 N1 -123.5(3) 2_656 .
C2 Cu1 C1 N2 -109.5(5) . .
Cu1 Cu1 C1 N2 65.5(3) 2_656 .
C1 Cu1 C2 N5 51.2(7) . .
Cu1 Cu1 C2 N5 -123.9(4) 2_656 .
C1 Cu1 C2 N4 -119.3(4) . 2_656
Cu1 Cu1 C2 N4 65.6(3) 2_656 2_656
N1 C3 C4 N2 -0.8(5) . .
N3 C5 C6 C7 1.3(6) . .
N2 C5 C6 C7 -176.5(4) . .
C5 C6 C7 C8 -1.5(7) . .
C6 C7 C8 C9 0.8(7) . .
C7 C8 C9 N3 0.2(7) . .
C7 C8 C9 N4 179.6(4) . .
N4 C10 C11 N5 -0.5(6) . 2_656
N1 C12 C13 C14 67.0(7) . .
C12 C13 C14 C15 169.0(9) . .
N5 C16 C17 C18 -177.2(6) . .
C16 C17 C18 C19 -175.1(8) . .
N2 C1 N1 C3 0.4(4) . .
Cu1 C1 N1 C3 -171.8(3) . .
N2 C1 N1 C12 178.2(3) . .
Cu1 C1 N1 C12 6.0(6) . .
C4 C3 N1 C1 0.3(5) . .
C4 C3 N1 C12 -177.5(4) . .
C13 C12 N1 C1 77.7(5) . .
C13 C12 N1 C3 -104.8(5) . .
N1 C1 N2 C4 -0.9(4) . .
Cu1 C1 N2 C4 172.3(3) . .
N1 C1 N2 C5 -174.1(3) . .
Cu1 C1 N2 C5 -0.9(5) . .
C3 C4 N2 C1 1.1(4) . .
C3 C4 N2 C5 173.9(3) . .
N3 C5 N2 C1 -24.6(5) . .
C6 C5 N2 C1 153.4(4) . .
N3 C5 N2 C4 163.4(4) . .
C6 C5 N2 C4 -18.6(6) . .
C6 C5 N3 C9 -0.4(6) . .
N2 C5 N3 C9 177.5(3) . .
C8 C9 N3 C5 -0.4(6) . .
N4 C9 N3 C5 -179.8(3) . .
C11 C10 N4 C2 1.5(6) . 2_656
C11 C10 N4 C9 -177.9(4) . .
N3 C9 N4 C2 -13.1(6) . 2_656
C8 C9 N4 C2 167.4(4) . 2_656
N3 C9 N4 C10 166.2(4) . .
C8 C9 N4 C10 -13.3(7) . .
N4 C2 N5 C11 1.5(5) 2_656 2_656
Cu1 C2 N5 C11 -170.6(3) . 2_656
N4 C2 N5 C16 -175.0(4) 2_656 .
Cu1 C2 N5 C16 12.8(6) . .
C17 C16 N5 C2 103.6(5) . .
C17 C16 N5 C11 -72.5(6) . 2_656
